data_4066368
loop_
_publ_author_name
'Collins, Mary S.'
'Rosen, Evelyn L.'
'Lynch, Vincent M.'
'Bielawski, Christopher W.'

_publ_section_title
;
 Differentially Substituted Acyclic Diaminocarbene Ligands Display
 Conformation-Dependent Donicities
;
_journal_issue 13
_journal_name_full Organometallics
_journal_page_first 3047
_journal_paper_doi 10.1021/om1004226
_journal_volume 29
_journal_year 2010
_chemical_formula_moiety 'C21 H28 N2, C8 H12, Ir, Cl'
_chemical_formula_sum 'C29 H40 Cl Ir N2'
_chemical_formula_weight 644.28
_chemical_name_systematic
;
 ?
;
_space_group_IT_number 14
_symmetry_cell_setting monoclinic
_symmetry_space_group_name_Hall '-P 2ybc'
_symmetry_space_group_name_H-M 'P 1 21/c 1'
_atom_sites_solution_hydrogens geom
_atom_sites_solution_primary direct
_atom_sites_solution_secondary difmap
_audit_creation_method SHELXL-97
_cell_angle_alpha 90.00
_cell_angle_beta 101.983(2)
_cell_angle_gamma 90.00
_cell_formula_units_Z 4
_cell_length_a 9.7109(4)
_cell_length_b 11.0074(6)
_cell_length_c 24.4849(15)
_cell_measurement_reflns_used 30504
_cell_measurement_temperature 100(2)
_cell_measurement_theta_max 70.0
_cell_measurement_theta_min 6.0
_cell_volume 2560.2(2)
_computing_cell_refinement 'CrystalClear (Rigaku Inc., 2008)'
_computing_data_collection 'CrystalClear (Rigaku Inc., 2008)'
_computing_data_reduction 'CrystalClear (Rigaku Inc., 2008)'
_computing_molecular_graphics 'XP SHELXTL/PC, Siemens Analytical'
_computing_structure_refinement 'XL SHELXTL/PC, Siemens Analytical'
_computing_structure_solution
;

SIR97 - Altomare A., Burla M.C., Camalli M., Cascarano G.L., Giacovazzo C., 
Guagliardi A., Moliterni A.G.G., Polidori G.,Spagna R.
;
_diffrn_ambient_temperature 100(2)
_diffrn_measured_fraction_theta_full 0.987
_diffrn_measured_fraction_theta_max 0.987
_diffrn_measurement_device_type 'Rigaku R-Axis Spider with Image Plate'
_diffrn_measurement_method \w-scans
_diffrn_radiation_monochromator graphite
_diffrn_radiation_source 'fine-focus sealed tube'
_diffrn_radiation_type CuK\a
_diffrn_radiation_wavelength 1.54180
_diffrn_reflns_av_R_equivalents 0.0367
_diffrn_reflns_av_sigmaI/netI 0.0324
_diffrn_reflns_limit_h_max 11
_diffrn_reflns_limit_h_min -11
_diffrn_reflns_limit_k_max 13
_diffrn_reflns_limit_k_min -11
_diffrn_reflns_limit_l_max 28
_diffrn_reflns_limit_l_min -28
_diffrn_reflns_number 29128
_diffrn_reflns_theta_full 69.98
_diffrn_reflns_theta_max 69.98
_diffrn_reflns_theta_min 6.52
_exptl_absorpt_coefficient_mu 11.190
_exptl_absorpt_correction_T_max 0.64
_exptl_absorpt_correction_T_min 0.37
_exptl_absorpt_correction_type multi-scan
_exptl_absorpt_process_details
;
Abscor. T. Higashi (2001).  The Rigaku Corporation, Tokyo, Japan.
;
_exptl_crystal_colour yellow
_exptl_crystal_density_diffrn 1.672
_exptl_crystal_density_method 'not measured'
_exptl_crystal_description prisms
_exptl_crystal_F_000 1288
_exptl_crystal_size_max 0.12
_exptl_crystal_size_mid 0.08
_exptl_crystal_size_min 0.04
_refine_diff_density_max 1.912
_refine_diff_density_min -0.784
_refine_diff_density_rms 0.117
_refine_ls_extinction_method none
_refine_ls_goodness_of_fit_ref 1.086
_refine_ls_hydrogen_treatment constr
_refine_ls_matrix_type full
_refine_ls_number_parameters 306
_refine_ls_number_reflns 4786
_refine_ls_number_restraints 0
_refine_ls_restrained_S_all 1.086
_refine_ls_R_factor_all 0.0342
_refine_ls_R_factor_gt 0.0303
_refine_ls_shift/su_max 0.006
_refine_ls_shift/su_mean 0.000
_refine_ls_structure_factor_coef Fsqd
_refine_ls_weighting_details 'calc w=1/[\s^2^(Fo^2^)+(0.0325P)^2^+6.1760P] where P=(Fo^2^+2Fc^2^)/3'
_refine_ls_weighting_scheme calc
_refine_ls_wR_factor_gt 0.0726
_refine_ls_wR_factor_ref 0.0749
_reflns_number_gt 4311
_reflns_number_total 4786
_reflns_threshold_expression >2sigma(I)
_cod_data_source_file om1004226_si_002.cif
_cod_data_source_block 3a
_cod_depositor_comments
;
The following automatic conversions were performed:

'_symmetry_cell_setting' value 'Monoclinic' changed to 'monoclinic'
according to /home/saulius/struct/CIF-dictionaries/cif_core.dic
dictionary named 'cif_core.dic' version 2.4.1 from 2010-06-29.

Automatic conversion script
Id: cif_fix_values 1715 2011-07-08 13:25:40Z adriana 
;
_cod_original_sg_symbol_H-M P21/c
_cod_database_code 4066368

loop_
_symmetry_equiv_pos_as_xyz
'x, y, z'
'-x, y+1/2, -z+1/2'
'-x, -y, -z'
'x, -y-1/2, z-1/2'

loop_
_atom_site_label
_atom_site_type_symbol
_atom_site_fract_x
_atom_site_fract_y
_atom_site_fract_z
_atom_site_U_iso_or_equiv
_atom_site_adp_type
_atom_site_occupancy
_atom_site_symmetry_multiplicity
_atom_site_calc_flag
_atom_site_refinement_flags
Ir1 Ir 0.770613(17) 0.628183(16) 0.350765(7) 0.02041(7) Uani 1 1 d .
Cl1 Cl 0.54628(11) 0.70689(10) 0.35516(5) 0.0286(2) Uani 1 1 d .
N1 N 0.6321(4) 0.3871(3) 0.33222(14) 0.0200(7) Uani 1 1 d .
N2 N 0.7376(4) 0.4188(3) 0.42562(14) 0.0206(7) Uani 1 1 d .
C1 C 0.7057(4) 0.4598(4) 0.37228(18) 0.0200(8) Uani 1 1 d .
C2 C 0.5943(5) 0.4309(4) 0.27426(17) 0.0250(9) Uani 1 1 d .
H2A H 0.4988 0.4645 0.2671 0.038 Uiso 1 1 calc R
H2B H 0.5981 0.3631 0.2486 0.038 Uiso 1 1 calc R
H2C H 0.6608 0.4941 0.2684 0.038 Uiso 1 1 calc R
C3 C 0.7973(5) 0.5039(4) 0.47054(18) 0.0272(10) Uani 1 1 d .
H3A H 0.8095 0.5838 0.4545 0.041 Uiso 1 1 calc R
H3B H 0.8888 0.4736 0.4906 0.041 Uiso 1 1 calc R
H3C H 0.7334 0.5111 0.4965 0.041 Uiso 1 1 calc R
C4 C 0.5485(4) 0.2807(4) 0.34052(16) 0.0193(8) Uani 1 1 d .
C5 C 0.5969(4) 0.1651(4) 0.33023(17) 0.0215(9) Uani 1 1 d .
C6 C 0.5182(4) 0.0652(4) 0.34008(17) 0.0228(9) Uani 1 1 d .
H6 H 0.5532 -0.0141 0.3359 0.027 Uiso 1 1 calc R
C7 C 0.3904(4) 0.0780(4) 0.35584(17) 0.0234(9) Uani 1 1 d .
C8 C 0.3401(4) 0.1948(4) 0.36133(17) 0.0250(9) Uani 1 1 d .
H8 H 0.2505 0.2044 0.3707 0.030 Uiso 1 1 calc R
C9 C 0.4169(4) 0.2986(4) 0.35357(17) 0.0221(9) Uani 1 1 d .
C10 C 0.7258(5) 0.1463(4) 0.3054(2) 0.0260(10) Uani 1 1 d .
H10A H 0.7780 0.0751 0.3226 0.039 Uiso 1 1 calc R
H10B H 0.7863 0.2182 0.3124 0.039 Uiso 1 1 calc R
H10C H 0.6965 0.1333 0.2650 0.039 Uiso 1 1 calc R
C11 C 0.3055(5) -0.0326(4) 0.36483(19) 0.0282(10) Uani 1 1 d .
H11A H 0.2436 -0.0557 0.3294 0.042 Uiso 1 1 calc R
H11B H 0.2485 -0.0138 0.3924 0.042 Uiso 1 1 calc R
H11C H 0.3694 -0.1000 0.3785 0.042 Uiso 1 1 calc R
C12 C 0.3533(5) 0.4225(4) 0.35745(19) 0.0279(10) Uani 1 1 d .
H12A H 0.4286 0.4817 0.3700 0.042 Uiso 1 1 calc R
H12B H 0.2910 0.4199 0.3842 0.042 Uiso 1 1 calc R
H12C H 0.2991 0.4464 0.3207 0.042 Uiso 1 1 calc R
C13 C 0.7394(4) 0.2930(4) 0.44443(17) 0.0213(9) Uani 1 1 d .
C14 C 0.8500(4) 0.2184(4) 0.43600(17) 0.0218(9) Uani 1 1 d .
C15 C 0.8483(4) 0.0973(4) 0.45226(18) 0.0240(9) Uani 1 1 d .
H15 H 0.9216 0.0451 0.4462 0.029 Uiso 1 1 calc R
C16 C 0.7438(4) 0.0500(4) 0.47689(17) 0.0229(9) Uani 1 1 d .
C17 C 0.6426(4) 0.1290(4) 0.48855(18) 0.0221(9) Uani 1 1 d .
H17 H 0.5741 0.0993 0.5078 0.027 Uiso 1 1 calc R
C18 C 0.6386(4) 0.2516(4) 0.47276(17) 0.0218(9) Uani 1 1 d .
C19 C 0.9709(4) 0.2646(4) 0.41235(18) 0.0256(9) Uani 1 1 d .
H19A H 1.0348 0.3115 0.4409 0.038 Uiso 1 1 calc R
H19B H 0.9350 0.3168 0.3801 0.038 Uiso 1 1 calc R
H19C H 1.0218 0.1957 0.4006 0.038 Uiso 1 1 calc R
C20 C 0.7394(5) -0.0831(4) 0.49074(19) 0.0278(10) Uani 1 1 d .
H20A H 0.6749 -0.1252 0.4606 0.042 Uiso 1 1 calc R
H20B H 0.7065 -0.0929 0.5257 0.042 Uiso 1 1 calc R
H20C H 0.8340 -0.1178 0.4950 0.042 Uiso 1 1 calc R
C21 C 0.5278(5) 0.3337(4) 0.48812(19) 0.0267(10) Uani 1 1 d .
H21A H 0.5536 0.3536 0.5280 0.040 Uiso 1 1 calc R
H21B H 0.4366 0.2921 0.4803 0.040 Uiso 1 1 calc R
H21C H 0.5214 0.4086 0.4661 0.040 Uiso 1 1 calc R
C1A C 0.8528(5) 0.8113(4) 0.35986(19) 0.0269(10) Uani 1 1 d .
H1AA H 0.7769 0.8320 0.3771 0.032 Uiso 1 1 calc R
C2A C 0.8203(5) 0.7860(4) 0.3036(2) 0.0280(10) Uani 1 1 d .
H2AA H 0.7239 0.7867 0.2854 0.034 Uiso 1 1 calc R
C3A C 0.9283(5) 0.7571(4) 0.2687(2) 0.0314(10) Uani 1 1 d .
H3A1 H 1.0182 0.7977 0.2853 0.038 Uiso 1 1 calc R
H3A2 H 0.8953 0.7901 0.2306 0.038 Uiso 1 1 calc R
C4A C 0.9543(5) 0.6198(4) 0.2648(2) 0.0309(11) Uani 1 1 d .
H4A1 H 0.8897 0.5869 0.2314 0.037 Uiso 1 1 calc R
H4A2 H 1.0519 0.6064 0.2601 0.037 Uiso 1 1 calc R
C5A C 0.9320(4) 0.5511(4) 0.31609(18) 0.0259(10) Uani 1 1 d .
H5AA H 0.8765 0.4793 0.3103 0.031 Uiso 1 1 calc R
C6A C 0.9882(4) 0.5863(4) 0.37187(19) 0.0256(10) Uani 1 1 d .
H6AA H 0.9654 0.5390 0.4012 0.031 Uiso 1 1 calc R
C7A C 1.0836(5) 0.6968(4) 0.3870(2) 0.0313(10) Uani 1 1 d .
H7A1 H 1.1338 0.7134 0.3565 0.038 Uiso 1 1 calc R
H7A2 H 1.1549 0.6792 0.4213 0.038 Uiso 1 1 calc R
C8A C 0.9983(5) 0.8091(4) 0.3966(2) 0.0324(11) Uani 1 1 d .
H8A1 H 0.9899 0.8111 0.4362 0.039 Uiso 1 1 calc R
H8A2 H 1.0499 0.8829 0.3893 0.039 Uiso 1 1 calc R

loop_
_atom_site_aniso_label
_atom_site_aniso_U_11
_atom_site_aniso_U_22
_atom_site_aniso_U_33
_atom_site_aniso_U_23
_atom_site_aniso_U_13
_atom_site_aniso_U_12
Ir1 0.02239(11) 0.01725(12) 0.02105(12) 0.00179(7) 0.00326(8) -0.00254(7)
Cl1 0.0283(5) 0.0209(6) 0.0371(6) 0.0031(4) 0.0078(5) 0.0008(4)
N1 0.0217(17) 0.0179(18) 0.0195(18) 0.0034(14) 0.0026(14) -0.0036(14)
N2 0.0264(18) 0.0153(18) 0.0194(18) 0.0014(14) 0.0030(14) -0.0023(14)
C1 0.0198(19) 0.014(2) 0.026(2) -0.0007(16) 0.0043(17) -0.0004(16)
C2 0.029(2) 0.027(2) 0.017(2) 0.0017(17) 0.0001(17) -0.0019(19)
C3 0.031(2) 0.024(2) 0.026(2) -0.0046(18) 0.0060(19) -0.0055(19)
C4 0.023(2) 0.018(2) 0.016(2) -0.0007(16) 0.0027(16) -0.0057(17)
C5 0.024(2) 0.021(2) 0.016(2) 0.0009(16) -0.0033(16) 0.0003(17)
C6 0.029(2) 0.019(2) 0.019(2) -0.0006(16) 0.0035(17) 0.0000(18)
C7 0.025(2) 0.025(2) 0.018(2) 0.0021(17) 0.0002(17) -0.0071(18)
C8 0.020(2) 0.032(3) 0.021(2) -0.0011(18) 0.0025(17) -0.0035(19)
C9 0.025(2) 0.022(2) 0.017(2) -0.0006(16) 0.0011(17) -0.0012(17)
C10 0.030(2) 0.020(2) 0.030(2) -0.0023(18) 0.0105(19) -0.0015(18)
C11 0.032(2) 0.028(3) 0.026(2) 0.0027(19) 0.0083(19) -0.007(2)
C12 0.027(2) 0.025(3) 0.031(3) 0.0022(19) 0.0060(19) 0.0011(19)
C13 0.026(2) 0.017(2) 0.020(2) 0.0021(16) 0.0021(17) -0.0034(17)
C14 0.022(2) 0.022(2) 0.019(2) 0.0004(16) -0.0004(17) -0.0013(17)
C15 0.021(2) 0.024(2) 0.025(2) 0.0020(18) -0.0010(17) 0.0011(18)
C16 0.027(2) 0.022(2) 0.017(2) 0.0024(16) -0.0037(17) -0.0028(18)
C17 0.023(2) 0.024(2) 0.019(2) 0.0023(16) 0.0054(17) -0.0026(17)
C18 0.022(2) 0.022(2) 0.019(2) -0.0010(16) -0.0005(16) -0.0002(17)
C19 0.023(2) 0.024(2) 0.028(2) 0.0031(18) 0.0018(18) -0.0002(18)
C20 0.033(2) 0.020(2) 0.030(3) 0.0069(18) 0.005(2) -0.0018(19)
C21 0.033(2) 0.022(2) 0.026(2) 0.0014(18) 0.0091(19) -0.0016(19)
C1A 0.030(2) 0.021(2) 0.031(3) 0.0017(18) 0.0065(19) -0.0095(19)
C2A 0.031(2) 0.016(2) 0.038(3) 0.0075(19) 0.008(2) -0.0048(18)
C3A 0.035(2) 0.030(3) 0.031(3) 0.007(2) 0.009(2) -0.006(2)
C4A 0.034(2) 0.036(3) 0.026(2) 0.002(2) 0.012(2) -0.004(2)
C5A 0.022(2) 0.027(2) 0.031(2) 0.0013(19) 0.0098(18) -0.0031(18)
C6A 0.019(2) 0.028(3) 0.030(3) 0.0068(19) 0.0047(18) -0.0019(18)
C7A 0.027(2) 0.033(3) 0.031(3) 0.002(2) -0.0010(19) -0.006(2)
C8A 0.039(3) 0.028(3) 0.031(3) -0.005(2) 0.007(2) -0.013(2)

loop_
_atom_type_symbol
_atom_type_description
_atom_type_scat_dispersion_real
_atom_type_scat_dispersion_imag
_atom_type_scat_source
C C 0.0181 0.0091 'International Tables Vol C Tables 4.2.6.8 and 6.1.1.4'
H H 0.0000 0.0000 'International Tables Vol C Tables 4.2.6.8 and 6.1.1.4'
N N 0.0311 0.0180 'International Tables Vol C Tables 4.2.6.8 and 6.1.1.4'
Cl Cl 0.3639 0.7018 'International Tables Vol C Tables 4.2.6.8 and 6.1.1.4'
Ir Ir -4.7710 6.5667 'International Tables Vol C Tables 4.2.6.8 and 6.1.1.4'

loop_
_geom_angle_atom_site_label_1
_geom_angle_atom_site_label_2
_geom_angle_atom_site_label_3
_geom_angle
C1 Ir1 C5A 91.90(16)
C1 Ir1 C6A 94.83(16)
C5A Ir1 C6A 39.11(17)
C1 Ir1 C1A 159.70(17)
C5A Ir1 C1A 97.32(17)
C6A Ir1 C1A 81.37(17)
C1 Ir1 C2A 163.47(17)
C5A Ir1 C2A 81.00(17)
C6A Ir1 C2A 89.05(17)
C1A Ir1 C2A 36.83(16)
C1 Ir1 Cl1 89.10(11)
C5A Ir1 Cl1 158.92(13)
C6A Ir1 Cl1 161.59(13)
C1A Ir1 Cl1 88.71(13)
C2A Ir1 Cl1 92.26(12)
C1 N1 C4 126.8(3)
C1 N1 C2 119.7(3)
C4 N1 C2 111.2(3)
C1 N2 C13 127.3(3)
C1 N2 C3 119.0(3)
C13 N2 C3 113.1(3)
N1 C1 N2 118.9(4)
N1 C1 Ir1 119.4(3)
N2 C1 Ir1 121.7(3)
N1 C2 H2A 109.5
N1 C2 H2B 109.5
H2A C2 H2B 109.5
N1 C2 H2C 109.5
H2A C2 H2C 109.5
H2B C2 H2C 109.5
N2 C3 H3A 109.5
N2 C3 H3B 109.5
H3A C3 H3B 109.5
N2 C3 H3C 109.5
H3A C3 H3C 109.5
H3B C3 H3C 109.5
C9 C4 C5 121.9(4)
C9 C4 N1 118.7(4)
C5 C4 N1 119.1(4)
C6 C5 C4 118.1(4)
C6 C5 C10 119.5(4)
C4 C5 C10 122.3(4)
C7 C6 C5 121.8(4)
C7 C6 H6 119.1
C5 C6 H6 119.1
C6 C7 C8 118.4(4)
C6 C7 C11 120.5(4)
C8 C7 C11 121.1(4)
C7 C8 C9 122.2(4)
C7 C8 H8 118.9
C9 C8 H8 118.9
C4 C9 C8 117.1(4)
C4 C9 C12 123.3(4)
C8 C9 C12 119.6(4)
C5 C10 H10A 109.5
C5 C10 H10B 109.5
H10A C10 H10B 109.5
C5 C10 H10C 109.5
H10A C10 H10C 109.5
H10B C10 H10C 109.5
C7 C11 H11A 109.5
C7 C11 H11B 109.5
H11A C11 H11B 109.5
C7 C11 H11C 109.5
H11A C11 H11C 109.5
H11B C11 H11C 109.5
C9 C12 H12A 109.5
C9 C12 H12B 109.5
H12A C12 H12B 109.5
C9 C12 H12C 109.5
H12A C12 H12C 109.5
H12B C12 H12C 109.5
C18 C13 C14 121.5(4)
C18 C13 N2 120.4(4)
C14 C13 N2 118.0(4)
C15 C14 C13 117.7(4)
C15 C14 C19 119.4(4)
C13 C14 C19 122.9(4)
C16 C15 C14 122.5(4)
C16 C15 H15 118.7
C14 C15 H15 118.7
C17 C16 C15 117.9(4)
C17 C16 C20 120.7(4)
C15 C16 C20 121.4(4)
C16 C17 C18 121.9(4)
C16 C17 H17 119.1
C18 C17 H17 119.1
C13 C18 C17 118.1(4)
C13 C18 C21 122.7(4)
C17 C18 C21 119.2(4)
C14 C19 H19A 109.5
C14 C19 H19B 109.5
H19A C19 H19B 109.5
C14 C19 H19C 109.5
H19A C19 H19C 109.5
H19B C19 H19C 109.5
C16 C20 H20A 109.5
C16 C20 H20B 109.5
H20A C20 H20B 109.5
C16 C20 H20C 109.5
H20A C20 H20C 109.5
H20B C20 H20C 109.5
C18 C21 H21A 109.5
C18 C21 H21B 109.5
H21A C21 H21B 109.5
C18 C21 H21C 109.5
H21A C21 H21C 109.5
H21B C21 H21C 109.5
C2A C1A C8A 125.8(4)
C2A C1A Ir1 72.9(3)
C8A C1A Ir1 109.0(3)
C2A C1A H1AA 117.1
C8A C1A H1AA 117.1
Ir1 C1A H1AA 88.0
C1A C2A C3A 124.4(4)
C1A C2A Ir1 70.3(2)
C3A C2A Ir1 112.6(3)
C1A C2A H2AA 117.8
C3A C2A H2AA 117.8
Ir1 C2A H2AA 87.1
C2A C3A C4A 112.5(4)
C2A C3A H3A1 109.1
C4A C3A H3A1 109.1
C2A C3A H3A2 109.1
C4A C3A H3A2 109.1
H3A1 C3A H3A2 107.8
C5A C4A C3A 112.6(4)
C5A C4A H4A1 109.1
C3A C4A H4A1 109.1
C5A C4A H4A2 109.1
C3A C4A H4A2 109.1
H4A1 C4A H4A2 107.8
C6A C5A C4A 124.7(4)
C6A C5A Ir1 70.8(2)
C4A C5A Ir1 112.2(3)
C6A C5A H5AA 117.7
C4A C5A H5AA 117.7
Ir1 C5A H5AA 87.0
C5A C6A C7A 123.0(4)
C5A C6A Ir1 70.1(2)
C7A C6A Ir1 114.2(3)
C5A C6A H6AA 118.5
C7A C6A H6AA 118.5
Ir1 C6A H6AA 85.8
C6A C7A C8A 111.0(4)
C6A C7A H7A1 109.4
C8A C7A H7A1 109.4
C6A C7A H7A2 109.4
C8A C7A H7A2 109.4
H7A1 C7A H7A2 108.0
C1A C8A C7A 113.0(4)
C1A C8A H8A1 109.0
C7A C8A H8A1 109.0
C1A C8A H8A2 109.0
C7A C8A H8A2 109.0
H8A1 C8A H8A2 107.8

loop_
_geom_bond_atom_site_label_1
_geom_bond_atom_site_label_2
_geom_bond_distance
Ir1 C1 2.061(4)
Ir1 C5A 2.110(4)
Ir1 C6A 2.119(4)
Ir1 C1A 2.162(4)
Ir1 C2A 2.195(4)
Ir1 Cl1 2.3675(10)
N1 C1 1.350(5)
N1 C4 1.463(5)
N1 C2 1.471(5)
N2 C1 1.355(5)
N2 C13 1.458(5)
N2 C3 1.469(5)
C2 H2A 0.9800
C2 H2B 0.9800
C2 H2C 0.9800
C3 H3A 0.9800
C3 H3B 0.9800
C3 H3C 0.9800
C4 C9 1.395(6)
C4 C5 1.397(6)
C5 C6 1.388(6)
C5 C10 1.515(6)
C6 C7 1.381(6)
C6 H6 0.9500
C7 C8 1.392(6)
C7 C11 1.512(6)
C8 C9 1.398(6)
C8 H8 0.9500
C9 C12 1.509(6)
C10 H10A 0.9800
C10 H10B 0.9800
C10 H10C 0.9800
C11 H11A 0.9800
C11 H11B 0.9800
C11 H11C 0.9800
C12 H12A 0.9800
C12 H12B 0.9800
C12 H12C 0.9800
C13 C18 1.389(6)
C13 C14 1.401(6)
C14 C15 1.393(6)
C14 C19 1.501(6)
C15 C16 1.385(6)
C15 H15 0.9500
C16 C17 1.385(6)
C16 C20 1.506(6)
C17 C18 1.402(6)
C17 H17 0.9500
C18 C21 1.511(6)
C19 H19A 0.9800
C19 H19B 0.9800
C19 H19C 0.9800
C20 H20A 0.9800
C20 H20B 0.9800
C20 H20C 0.9800
C21 H21A 0.9800
C21 H21B 0.9800
C21 H21C 0.9800
C1A C2A 1.377(6)
C1A C8A 1.510(6)
C1A H1AA 0.9500
C2A C3A 1.516(6)
C2A H2AA 0.9500
C3A C4A 1.539(6)
C3A H3A1 0.9900
C3A H3A2 0.9900
C4A C5A 1.519(6)
C4A H4A1 0.9900
C4A H4A2 0.9900
C5A C6A 1.416(6)
C5A H5AA 0.9500
C6A C7A 1.528(6)
C6A H6AA 0.9500
C7A C8A 1.532(7)
C7A H7A1 0.9900
C7A H7A2 0.9900
C8A H8A1 0.9900
C8A H8A2 0.9900

loop_
_geom_torsion_atom_site_label_1
_geom_torsion_atom_site_label_2
_geom_torsion_atom_site_label_3
_geom_torsion_atom_site_label_4
_geom_torsion
C4 N1 C1 N2 17.8(6)
C2 N1 C1 N2 178.9(4)
C4 N1 C1 Ir1 -163.6(3)
C2 N1 C1 Ir1 -2.5(5)
C13 N2 C1 N1 19.6(6)
C3 N2 C1 N1 -170.3(4)
C13 N2 C1 Ir1 -159.0(3)
C3 N2 C1 Ir1 11.1(5)
C5A Ir1 C1 N1 -75.2(3)
C6A Ir1 C1 N1 -114.3(3)
C1A Ir1 C1 N1 167.6(4)
C2A Ir1 C1 N1 -11.2(8)
Cl1 Ir1 C1 N1 83.7(3)
C5A Ir1 C1 N2 103.3(3)
C6A Ir1 C1 N2 64.3(3)
C1A Ir1 C1 N2 -13.9(7)
C2A Ir1 C1 N2 167.4(5)
Cl1 Ir1 C1 N2 -97.7(3)
C1 N1 C4 C9 76.4(5)
C2 N1 C4 C9 -86.1(4)
C1 N1 C4 C5 -109.4(5)
C2 N1 C4 C5 88.2(4)
C9 C4 C5 C6 -8.0(6)
N1 C4 C5 C6 178.0(4)
C9 C4 C5 C10 168.0(4)
N1 C4 C5 C10 -6.1(6)
C4 C5 C6 C7 4.5(6)
C10 C5 C6 C7 -171.6(4)
C5 C6 C7 C8 0.6(6)
C5 C6 C7 C11 178.4(4)
C6 C7 C8 C9 -2.5(6)
C11 C7 C8 C9 179.6(4)
C5 C4 C9 C8 6.1(6)
N1 C4 C9 C8 -179.9(4)
C5 C4 C9 C12 -171.7(4)
N1 C4 C9 C12 2.4(6)
C7 C8 C9 C4 -0.7(6)
C7 C8 C9 C12 177.1(4)
C1 N2 C13 C18 -110.5(5)
C3 N2 C13 C18 78.9(5)
C1 N2 C13 C14 73.2(5)
C3 N2 C13 C14 -97.4(4)
C18 C13 C14 C15 6.0(6)
N2 C13 C14 C15 -177.8(4)
C18 C13 C14 C19 -171.8(4)
N2 C13 C14 C19 4.5(6)
C13 C14 C15 C16 -1.1(6)
C19 C14 C15 C16 176.8(4)
C14 C15 C16 C17 -4.0(6)
C14 C15 C16 C20 176.1(4)
C15 C16 C17 C18 4.4(6)
C20 C16 C17 C18 -175.7(4)
C14 C13 C18 C17 -5.6(6)
N2 C13 C18 C17 178.2(4)
C14 C13 C18 C21 173.0(4)
N2 C13 C18 C21 -3.2(6)
C16 C17 C18 C13 0.3(6)
C16 C17 C18 C21 -178.4(4)
C1 Ir1 C1A C2A -179.4(4)
C5A Ir1 C1A C2A 64.2(3)
C6A Ir1 C1A C2A 100.1(3)
Cl1 Ir1 C1A C2A -95.5(3)
C1 Ir1 C1A C8A 57.9(6)
C5A Ir1 C1A C8A -58.5(3)
C6A Ir1 C1A C8A -22.7(3)
C2A Ir1 C1A C8A -122.7(4)
Cl1 Ir1 C1A C8A 141.8(3)
C8A C1A C2A C3A -3.0(7)
Ir1 C1A C2A C3A -104.4(4)
C8A C1A C2A Ir1 101.4(4)
C1 Ir1 C2A C1A 179.3(5)
C5A Ir1 C2A C1A -115.3(3)
C6A Ir1 C2A C1A -76.8(3)
Cl1 Ir1 C2A C1A 84.8(3)
C1 Ir1 C2A C3A -60.7(7)
C5A Ir1 C2A C3A 4.8(3)
C6A Ir1 C2A C3A 43.2(3)
C1A Ir1 C2A C3A 120.0(5)
Cl1 Ir1 C2A C3A -155.1(3)
C1A C2A C3A C4A 92.9(5)
Ir1 C2A C3A C4A 12.0(5)
C2A C3A C4A C5A -29.7(6)
C3A C4A C5A C6A -47.5(6)
C3A C4A C5A Ir1 33.8(5)
C1 Ir1 C5A C6A -95.3(3)
C1A Ir1 C5A C6A 66.6(3)
C2A Ir1 C5A C6A 99.7(3)
Cl1 Ir1 C5A C6A 172.2(3)
C1 Ir1 C5A C4A 144.1(3)
C6A Ir1 C5A C4A -120.6(4)
C1A Ir1 C5A C4A -54.0(3)
C2A Ir1 C5A C4A -20.9(3)
Cl1 Ir1 C5A C4A 51.7(5)
C4A C5A C6A C7A -2.4(7)
Ir1 C5A C6A C7A -106.5(4)
C4A C5A C6A Ir1 104.1(4)
C1 Ir1 C6A C5A 87.1(3)
C1A Ir1 C6A C5A -113.0(3)
C2A Ir1 C6A C5A -76.8(3)
Cl1 Ir1 C6A C5A -171.2(3)
C1 Ir1 C6A C7A -154.7(3)
C5A Ir1 C6A C7A 118.2(4)
C1A Ir1 C6A C7A 5.2(3)
C2A Ir1 C6A C7A 41.4(3)
Cl1 Ir1 C6A C7A -52.9(6)
C5A C6A C7A C8A 94.4(5)
Ir1 C6A C7A C8A 13.2(5)
C2A C1A C8A C7A -45.2(6)
Ir1 C1A C8A C7A 37.0(5)
C6A C7A C8A C1A -33.3(5)
